data_1507765
loop_
_publ_author_name
'Adil, K'
'Le Bail, A'
'Dujardin, G'
'Maisonneuve, V'

_publ_section_title
;
 A new 1D hybrid fluoroaluminate templated by an original tetramine
;
_journal_name_full Polyhedron
_journal_page_first 2493
_journal_page_last 2497
_journal_paper_doi 10.1016/j.poly.2006.12.041
_journal_volume 26
_journal_year 2007
_chemical_formula_sum 'C6 H20 Al2 F10 N4'
_space_group_IT_number 13
_symmetry_cell_setting monoclinic
_symmetry_space_group_name_Hall '-P 2yc'
_symmetry_space_group_name_H-M 'P 1 2/c 1'
_cell_angle_alpha 90.00000
_cell_angle_beta 128.777(2)
_cell_angle_gamma 90.00000
_cell_formula_units_Z 2
_cell_length_a 8.5280(7)
_cell_length_b 7.3938(6)
_cell_length_c 13.2368(11)
_cell_measurement_temperature 293(2)
_cell_volume 650.67(9)
_computing_structure_refinement FULLPROF
_diffrn_ambient_temperature 293(2)
_cod_data_source_file H4ten-Al.cif
_cod_data_source_block H4ten-Al
_cod_depositor_comments
;
The following automatic conversions were performed:

'_symmetry_cell_setting' value 'Monoclinic' changed to 'monoclinic'
according to the built-in table from CIF Core dictionary named
'cif_core.dic' version 2.4.1 from 2010-06-29.

Automatic conversion script
Id: cif_fix_values 1715 2011-07-08 13:25:40Z adriana 
;
_cod_original_sg_symbol_H-M 'P 2/c'
_cod_original_formula_sum 'C6 N4 H20 Al2 F10'
_cod_database_code 1507765

loop_
_symmetry_equiv_pos_as_xyz
x,y,z
-x,y,-z+1/2
-x,-y,-z
x,-y,z+1/2

loop_
_atom_site_label
_atom_site_fract_x
_atom_site_fract_y
_atom_site_fract_z
_atom_site_U_iso_or_equiv
_atom_site_occupancy
Al1 0.00000 0.50000 0.50000 0.074(3) 1.00000
Al2 0.00000 0.00000 0.50000 0.074(3) 1.00000
F1 0.2399(9) 0.4772(14) 0.5360(7) 0.069(2) 1.00000
F2 0.0254(13) 0.2549(7) 0.4881(9) 0.069(2) 1.00000
F3 0.1136(11) 0.4690(14) 0.6577(7) 0.069(2) 1.00000
F4 0.0212(12) 0.0196(13) 0.3719(6) 0.069(2) 1.00000
F5 0.2699(9) 0.0216(15) 0.6176(6) 0.069(2) 1.00000
C1 0.4920(16) 0.0904(12) 0.5144(7) 0.136(4) 1.00000
C2 0.5867(11) 0.2410(17) 0.6214(9) 0.136(4) 1.00000
C3 0.3438(13) 0.1784(14) 0.3812(8) 0.136(4) 1.00000
N1 0.7818(12) 0.2811(13) 0.6498(9) 0.136(4) 1.00000
N2 0.4460(15) 0.2448(13) 0.3261(9) 0.136(4) 1.00000
H1 0.759(2) 0.356(2) 0.5881(9) 0.136(4) 1.00000
H2 0.865(2) 0.335(2) 0.7261(8) 0.136(4) 1.00000
H3 0.835(3) 0.1795(17) 0.647(2) 0.136(4) 1.00000
H4 0.271(4) 0.091(3) 0.3192(16) 0.136(4) 1.00000
H5 0.510(2) 0.266(5) 0.644(2) 0.136(4) 1.00000
H6 0.495(3) 0.1532(18) 0.312(2) 0.136(4) 1.00000
H7 0.355(2) 0.305(2) 0.2527(13) 0.136(4) 1.00000
H8 0.540(2) 0.325(2) 0.3823(15) 0.136(4) 1.00000
H9 0.706(2) 0.201(5) 0.6937(19) 0.136(4) 1.00000
H10 0.244(4) 0.237(4) 0.3782(18) 0.136(4) 1.00000
